data_7245379
loop_
_publ_author_name
'Zhu, Ting'
'Chen, Ya'
'Yang, Xiaoping'
'Leng, Xilong'
'Schipper, Desmond'

_publ_section_title
;
 Construction of a Luminescent Eleven-metal Zn(II)-Tb(III) Nanocluster for
 Rapid and Quantitative Time-gated Detection of Guanosine-5-monophoshpate
 and RNA
;
_journal_name_full CrystEngComm
_journal_paper_doi 10.1039/D2CE00753C
_journal_year 2022
_chemical_formula_sum 'C178 H138 Cl24 N22 O62 S6 Tb5 Zn6'
_chemical_formula_weight 5807.08
_chemical_name_systematic cluster-1
_chemical_properties_physical Heat-sensitive
_space_group_IT_number 15
_space_group_name_Hall '-C 2yc'
_space_group_name_H-M_alt 'C 1 2/c 1'
_symmetry_cell_setting monoclinic
_symmetry_space_group_name_H-M 'C 1 2/c 1'
_atom_sites_solution_hydrogens geom
_atom_sites_solution_primary direct
_atom_sites_solution_secondary difmap
_audit_creation_method SHELXL-97
_audit_update_record
;
2021-11-02 deposited with the CCDC.	2022-08-15 downloaded from the CCDC.
;
_cell_angle_alpha 90.00
_cell_angle_beta 101.438(3)
_cell_angle_gamma 90.00
_cell_formula_units_Z 4
_cell_length_a 34.073(6)
_cell_length_b 25.957(4)
_cell_length_c 36.353(6)
_cell_measurement_reflns_used 20156
_cell_measurement_temperature 190(1)
_cell_measurement_theta_max 30.2011
_cell_measurement_theta_min 1.2905
_cell_volume 31513(9)
_computing_cell_refinement 'Collect software, Nonius B.V. 1998'
_computing_data_collection 'Collect software, Nonius B.V. 1998'
_computing_data_reduction
;
DENZO and Scalepack (Otwinoski and Minor, 1997)
;
_computing_molecular_graphics 'XP SHELXTL/PC, Siemens Analytical'
_computing_structure_refinement 'XL SHELXTL/PC, Siemens Analytical'
_computing_structure_solution
;

SIR97 - Altomare A., Burla M.C., Camalli M., Cascarano G.L., Giacovazzo C., 
Guagliardi A., Moliterni A.G.G., Polidori G.,Spagna R.
;
_diffrn_ambient_temperature 190(1)
_diffrn_detector_area_resol_mean 13.6612
_diffrn_measured_fraction_theta_full 0.991
_diffrn_measured_fraction_theta_max 0.991
_diffrn_measurement_device_type 'Mercury2 (2x2 bin mode)'
_diffrn_measurement_method dtprofit.ref
_diffrn_radiation_monochromator graphite
_diffrn_radiation_source 'fine-focus sealed tube'
_diffrn_radiation_type MoK\a
_diffrn_radiation_wavelength 0.71073
_diffrn_reflns_av_R_equivalents 0.0000
_diffrn_reflns_av_sigmaI/netI 0.2315
_diffrn_reflns_limit_h_max 39
_diffrn_reflns_limit_h_min -40
_diffrn_reflns_limit_k_max 30
_diffrn_reflns_limit_k_min 0
_diffrn_reflns_limit_l_max 43
_diffrn_reflns_limit_l_min 0
_diffrn_reflns_number 27536
_diffrn_reflns_theta_full 25.00
_diffrn_reflns_theta_max 25.00
_diffrn_reflns_theta_min 0.99
_exptl_absorpt_coefficient_mu 1.856
_exptl_absorpt_correction_T_max 1.0000
_exptl_absorpt_correction_T_min 0.7633
_exptl_absorpt_correction_type multi-scan
_exptl_absorpt_process_details 'DENZO and Scalepack (Otwinoski and Minor, 1997)'
_exptl_crystal_colour Yellow
_exptl_crystal_density_diffrn 1.224
_exptl_crystal_density_method 'not measured'
_exptl_crystal_description Block
_exptl_crystal_F_000 11460
_exptl_crystal_preparation Luminescent
_exptl_crystal_recrystallization_method 'Vapour deposition'
_exptl_crystal_size_max 0.17
_exptl_crystal_size_mid 0.15
_exptl_crystal_size_min 0.12
_platon_squeeze_details
;
;
_refine_diff_density_max 2.156
_refine_diff_density_min -2.298
_refine_diff_density_rms 0.184
_refine_ls_extinction_method none
_refine_ls_goodness_of_fit_ref 1.099
_refine_ls_hydrogen_treatment constr
_refine_ls_matrix_type full
_refine_ls_number_parameters 1257
_refine_ls_number_reflns 27536
_refine_ls_number_restraints 1006
_refine_ls_restrained_S_all 1.162
_refine_ls_R_factor_all 0.1855
_refine_ls_R_factor_gt 0.0952
_refine_ls_shift/su_max 0.001
_refine_ls_shift/su_mean 0.000
_refine_ls_structure_factor_coef Fsqd
_refine_ls_weighting_details 'calc w=1/[\s^2^(Fo^2^)+(0.0913P)^2^+0.0000P] where P=(Fo^2^+2Fc^2^)/3'
_refine_ls_weighting_scheme calc
_refine_ls_wR_factor_gt 0.2119
_refine_ls_wR_factor_ref 0.2314
_reflns_number_gt 13773
_reflns_number_total 27536
_reflns_threshold_expression >2sigma(I)
_cod_data_source_file d2ce00753c2.cif
_cod_data_source_block cluster-1
_cod_depositor_comments
;
The following automatic conversions were performed:

data item '_exptl_absorpt_correction_type' value 'Multi-scan' was
changed to 'multi-scan' in accordance with the
/home/data/users/saulius/crontab/automatic-downloads/rss-feeds/RSC/lib/dictionaries/cif_core.dic
dictionary named 'cif_core.dic' version 2.4.2 last updated on
2011-04-26.

data item '_symmetry_cell_setting' value 'Monoclinic' was changed to
'monoclinic' in accordance with the
/home/data/users/saulius/crontab/automatic-downloads/rss-feeds/RSC/lib/dictionaries/cif_core.dic
dictionary named 'cif_core.dic' version 2.4.2 last updated on
2011-04-26.

Automatic conversion script
Id: cif_fix_values 7556 2019-12-06 15:28:31Z antanas 
;
_cod_original_sg_symbol_H-M C2/c
_cod_database_code 7245379

loop_
_symmetry_equiv_pos_as_xyz
'x, y, z'
'-x, y, -z+1/2'
'x+1/2, y+1/2, z'
'-x+1/2, y+1/2, -z+1/2'
'-x, -y, -z'
'x, -y, z-1/2'
'-x+1/2, -y+1/2, -z'
'x+1/2, -y+1/2, z-1/2'

loop_
_atom_site_label
_atom_site_type_symbol
_atom_site_fract_x
_atom_site_fract_y
_atom_site_fract_z
_atom_site_U_iso_or_equiv
_atom_site_adp_type
_atom_site_occupancy
_atom_site_symmetry_multiplicity
_atom_site_calc_flag
_atom_site_refinement_flags
_atom_site_disorder_assembly
_atom_site_disorder_group
Zn1 Zn 0.57713(6) 0.45086(12) 0.79870(5) 0.0980(9) Uani 1 1 d DU . .
Zn2 Zn 0.27601(6) 0.19123(10) 0.84762(8) 0.1092(10) Uani 1 1 d DU . .
Zn3 Zn 0.60383(5) 0.05702(7) 0.89262(5) 0.0528(5) Uani 1 1 d U . .
Tb1 Tb 0.5000 0.36552(4) 0.7500 0.0465(3) Uani 1 2 d SU . .
Tb2 Tb 0.69760(2) 0.11837(3) 0.91534(2) 0.0550(3) Uani 1 1 d DU . .
Tb3 Tb 0.36837(2) 0.13274(3) 0.88082(2) 0.0630(3) Uani 1 1 d U . .
S1 S 0.36221(13) 0.43469(19) 0.87383(12) 0.0704(14) Uani 1 1 d U . .
S2 S 0.51697(12) 0.28131(17) 0.94346(11) 0.0578(12) Uani 1 1 d U . .
S3 S 0.27175(12) -0.04751(18) 0.73497(12) 0.0642(13) Uani 1 1 d U . .
Cl1 Cl 0.20512(17) 0.4281(3) 0.62791(17) 0.149(3) Uani 1 1 d U . .
Cl2 Cl 0.34119(19) 0.4528(3) 0.57826(15) 0.128(2) Uani 1 1 d U . .
Cl3 Cl 0.1028(3) 0.3373(4) 0.7498(4) 0.251(5) Uani 1 1 d U . .
Cl4 Cl 0.1527(3) 0.1400(4) 0.7697(3) 0.231(4) Uani 1 1 d U . .
Cl5 Cl 0.28772(19) 0.3022(4) 0.7419(2) 0.194(4) Uani 1 1 d U . .
Cl6 Cl 0.40388(18) 0.2693(3) 0.65988(14) 0.131(2) Uani 1 1 d U . .
Cl7 Cl 0.41125(14) 0.0210(2) 0.76404(16) 0.112(2) Uani 1 1 d U . .
Cl8 Cl 0.55063(14) -0.07736(19) 0.80834(14) 0.0896(16) Uani 1 1 d U . .
Cl9 Cl 0.50379(19) -0.1085(3) 0.89596(19) 0.141(2) Uani 1 1 d U . .
Cl10 Cl 0.50034(14) 0.0786(2) 0.95587(14) 0.0982(17) Uani 1 1 d U . .
Cl11 Cl 0.9119(3) 0.0332(4) 0.9867(3) 0.256(4) Uani 1 1 d DU . .
Cl12 Cl 0.82036(18) 0.2035(3) 0.9851(2) 0.169(3) Uani 1 1 d DU . .
N1 N 0.3791(4) 0.4376(5) 0.7329(4) 0.078(4) Uani 1 1 d DU . .
N2 N 0.2747(4) 0.2706(5) 0.8376(4) 0.069(4) Uani 1 1 d U . .
N3 N 0.4725(3) 0.3323(5) 0.8029(3) 0.055(3) Uani 1 1 d U . .
N4 N 0.5558(3) 0.1097(5) 0.8850(3) 0.047(3) Uani 1 1 d U . .
N5 N 0.3607(4) 0.0486(5) 0.8479(3) 0.064(4) Uani 1 1 d U . .
N6 N 0.7382(3) 0.0575(5) 0.8893(3) 0.060(4) Uani 1 1 d U . .
N7 N 0.4159(5) 0.1760(7) 0.8313(5) 0.083(5) Uani 1 1 d U . .
N8 N 0.7075(5) 0.0846(8) 0.9906(6) 0.098(6) Uani 1 1 d U . .
N9 N 0.7121(7) 0.2899(9) 0.9295(6) 0.152(8) Uani 1 1 d DU . .
N10 N 0.6110(6) 0.0121(10) 1.0033(7) 0.147(7) Uani 1 1 d U . .
N11 N 0.4293(7) 0.1971(7) 0.9948(6) 0.168(6) Uani 1 1 d DU . .
O1 O 0.4567(3) 0.4329(4) 0.7561(3) 0.054(3) Uani 1 1 d U . .
O2 O 0.3873(3) 0.4490(4) 0.9096(3) 0.081(4) Uani 1 1 d U . .
O3 O 0.3238(3) 0.4585(5) 0.8634(3) 0.083(4) Uani 1 1 d U . .
O4 O 0.3368(3) 0.2118(5) 0.8703(3) 0.083(4) Uani 1 1 d U . .
O5 O 0.2266(4) 0.1845(6) 0.8104(5) 0.140(6) Uani 1 1 d U . .
O6 O 0.5355(3) 0.3968(4) 0.8104(3) 0.057(3) Uani 1 1 d U . .
O7 O 0.6198(4) 0.4445(5) 0.8450(4) 0.107(4) Uani 1 1 d U . .
O8 O 0.5343(3) 0.3104(4) 0.9771(3) 0.069(3) Uani 1 1 d U . .
O9 O 0.4770(3) 0.2617(5) 0.9374(3) 0.077(3) Uani 1 1 d U . .
O10 O 0.6310(3) 0.1224(4) 0.9191(3) 0.054(3) Uani 1 1 d U . .
O11 O 0.5729(3) 0.0109(4) 0.8573(3) 0.060(3) Uani 1 1 d U . .
O12 O 0.4222(3) 0.0891(5) 0.9035(3) 0.081(4) Uani 1 1 d U . .
O13 O 0.3061(3) 0.1240(5) 0.8437(3) 0.081(4) Uani 1 1 d U . .
O14 O 0.2275(3) -0.0527(4) 0.7218(3) 0.071(3) Uani 1 1 d U . .
O15 O 0.2945(3) -0.0917(4) 0.7508(3) 0.075(3) Uani 1 1 d U . .
O17 O 0.7610(3) 0.1414(5) 0.9352(3) 0.094(4) Uani 1 1 d U . .
O18 O 0.5431(3) 0.3023(4) 0.7689(3) 0.063(3) Uani 1 1 d U . .
O19 O 0.3856(4) 0.1495(5) 0.8218(4) 0.096(4) Uani 1 1 d U . .
O20 O 0.4243(4) 0.1852(5) 0.8656(4) 0.097(4) Uani 1 1 d U . .
O21 O 0.4363(5) 0.1948(6) 0.8114(5) 0.124(5) Uani 1 1 d U . .
O22 O 0.7110(4) 0.0513(6) 0.9629(4) 0.108(5) Uani 1 1 d U . .
O23 O 0.6993(3) 0.1263(5) 0.9835(3) 0.080(4) Uani 1 1 d U . .
O24 O 0.7128(4) 0.0612(6) 1.0211(4) 0.125(5) Uani 1 1 d U . .
O25 O 0.3294(5) 0.0888(6) 0.9192(4) 0.134(5) Uani 1 1 d DU . .
H25A H 0.3471 0.0996 0.9361 0.161 Uiso 1 1 calc R . .
O26 O 0.6882(3) 0.1457(4) 0.8513(3) 0.091(4) Uani 1 1 d U . .
H26B H 0.6884 0.1197 0.8372 0.109 Uiso 1 1 d R . .
H26C H 0.6668 0.1610 0.8454 0.109 Uiso 1 1 d R . .
O27 O 0.3896(4) 0.1737(5) 0.9382(3) 0.092(4) Uani 1 1 d DU . .
O28 O 0.6026(3) 0.0183(5) 0.9412(3) 0.079(4) Uani 1 1 d U . .
O29 O 0.6915(4) 0.2060(5) 0.9202(3) 0.093(4) Uani 1 1 d U . .
O30 O 0.6598(3) 0.0495(4) 0.8851(3) 0.058(3) Uani 1 1 d U . .
O31 O 0.5534(5) 0.5140(5) 0.8032(5) 0.191(8) Uani 1 1 d DU . .
H31B H 0.5351 0.5104 0.8147 0.229 Uiso 1 1 calc R . .
H31A H 0.5714 0.5343 0.8147 0.286 Uiso 1 1 d R . .
O32 O 0.2552(5) 0.1782(7) 0.8912(4) 0.172(7) Uani 1 1 d DU . .
H32B H 0.2696 0.1920 0.9093 0.207 Uiso 1 1 calc R . .
H32A H 0.2316 0.1905 0.8886 0.259 Uiso 1 1 d R . .
C1 C 0.2770(7) 0.4283(9) 0.6720(7) 0.124(8) Uani 1 1 d U . .
H1B H 0.2625 0.4226 0.6908 0.149 Uiso 1 1 calc R . .
C2 C 0.2572(5) 0.4336(8) 0.6345(6) 0.089(6) Uani 1 1 d U . .
C3 C 0.2758(6) 0.4437(8) 0.6087(6) 0.098(7) Uani 1 1 d U . .
H3B H 0.2612 0.4506 0.5848 0.117 Uiso 1 1 calc R . .
C4 C 0.3171(5) 0.4447(7) 0.6147(4) 0.080(5) Uani 1 1 d DU . .
C5 C 0.3390(5) 0.4413(7) 0.6537(4) 0.070(5) Uani 1 1 d DU . .
C6 C 0.3217(5) 0.4319(7) 0.6816(5) 0.074(5) Uani 1 1 d U . .
C7 C 0.3373(4) 0.4308(6) 0.7216(5) 0.075(5) Uani 1 1 d DU . .
H7B H 0.3208 0.4260 0.7388 0.090 Uiso 1 1 calc R . .
C8 C 0.3924(4) 0.4390(6) 0.7724(4) 0.060(4) Uani 1 1 d DU . .
C9 C 0.4350(5) 0.4412(6) 0.7822(4) 0.056(4) Uani 1 1 d U . .
C10 C 0.4531(5) 0.4477(6) 0.8205(5) 0.066(5) Uani 1 1 d U . .
H10A H 0.4807 0.4518 0.8274 0.080 Uiso 1 1 calc R . .
C11 C 0.4301(5) 0.4481(6) 0.8473(5) 0.063(5) Uani 1 1 d U . .
H11A H 0.4430 0.4511 0.8723 0.076 Uiso 1 1 calc R . .
C12 C 0.3884(4) 0.4442(6) 0.8396(4) 0.052(4) Uani 1 1 d U . .
C13 C 0.3697(4) 0.4402(6) 0.8010(4) 0.056(4) Uani 1 1 d DU . .
H13A H 0.3419 0.4382 0.7945 0.067 Uiso 1 1 calc R . .
C14 C 0.3538(6) 0.3680(7) 0.8748(5) 0.084(6) Uani 1 1 d U . .
C15 C 0.3849(5) 0.3355(7) 0.8927(5) 0.072(5) Uani 1 1 d U . .
H15B H 0.4089 0.3487 0.9061 0.087 Uiso 1 1 calc R . .
C16 C 0.3781(5) 0.2837(7) 0.8895(5) 0.076(5) Uani 1 1 d U . .
H16A H 0.3986 0.2612 0.8997 0.092 Uiso 1 1 calc R . .
C17 C 0.3419(5) 0.2636(7) 0.8716(5) 0.062(5) Uani 1 1 d U . .
C18 C 0.3112(5) 0.2946(7) 0.8545(5) 0.066(5) Uani 1 1 d U . .
C19 C 0.3178(5) 0.3475(8) 0.8560(5) 0.085(6) Uani 1 1 d U . .
H19A H 0.2976 0.3696 0.8442 0.102 Uiso 1 1 calc R . .
C20 C 0.2456(5) 0.2947(8) 0.8203(5) 0.087(6) Uani 1 1 d U . .
H20A H 0.2480 0.3304 0.8212 0.104 Uiso 1 1 calc R . .
C21 C 0.2103 0.2765 0.8002 0.111 Uani 1 1 d U . .
C22 C 0.2020 0.2238 0.7974 0.133 Uani 1 1 d U . .
C23 C 0.1644 0.2067 0.7789 0.170 Uani 1 1 d U . .
C24 C 0.1350 0.2423 0.7633 0.238 Uani 1 1 d U . .
H24A H 0.1099 0.2309 0.7510 0.286 Uiso 1 1 calc R . .
C25 C 0.1433 0.2950 0.7661 0.239 Uani 1 1 d U . .
C26 C 0.1809 0.3121 0.7846 0.184 Uani 1 1 d U . .
H26A H 0.1864 0.3472 0.7865 0.220 Uiso 1 1 calc R . .
C27 C 0.3658(5) 0.3075(8) 0.7719(6) 0.093(6) Uani 1 1 d U . .
H27A H 0.3584 0.3106 0.7950 0.112 Uiso 1 1 calc R . .
C28 C 0.3368(6) 0.2996(9) 0.7388(6) 0.103(7) Uani 1 1 d U . .
C29 C 0.3488(6) 0.2855(8) 0.7035(6) 0.107(7) Uani 1 1 d U . .
H29A H 0.3298 0.2766 0.6824 0.129 Uiso 1 1 calc R . .
C30 C 0.3884(6) 0.2857(8) 0.7028(5) 0.083(6) Uani 1 1 d U . .
C31 C 0.4187(5) 0.2990(6) 0.7336(4) 0.061(5) Uani 1 1 d U . .
C32 C 0.4072(4) 0.3104(6) 0.7688(4) 0.053(4) Uani 1 1 d U . .
C33 C 0.4351(4) 0.3186(6) 0.8020(4) 0.058(4) Uani 1 1 d U . .
H33A H 0.4268 0.3140 0.8246 0.069 Uiso 1 1 calc R . .
C34 C 0.4997(4) 0.3377(5) 0.8403(4) 0.040(4) Uani 1 1 d U . .
C35 C 0.4950(4) 0.3127(5) 0.8712(4) 0.041(4) Uani 1 1 d U . .
H35A H 0.4739 0.2896 0.8697 0.049 Uiso 1 1 calc R . .
C36 C 0.5200(5) 0.3200(6) 0.9050(4) 0.058(4) Uani 1 1 d U . .
C37 C 0.5518(4) 0.3544(6) 0.9074(4) 0.054(4) Uani 1 1 d U . .
H37A H 0.5701 0.3583 0.9299 0.065 Uiso 1 1 calc R . .
C38 C 0.5559(5) 0.3827(7) 0.8759(5) 0.074(5) Uani 1 1 d U . .
H38A H 0.5749 0.4088 0.8785 0.089 Uiso 1 1 calc R . .
C39 C 0.5317(4) 0.3728(6) 0.8398(5) 0.057(4) Uani 1 1 d U . .
C40 C 0.5504(4) 0.2310(6) 0.9396(4) 0.060(4) Uani 1 1 d U . .
C41 C 0.5386(4) 0.1906(6) 0.9132(4) 0.058(4) Uani 1 1 d U . .
H41A H 0.5128 0.1898 0.8990 0.070 Uiso 1 1 calc R . .
C42 C 0.5650(4) 0.1535(6) 0.9090(4) 0.049(4) Uani 1 1 d U . .
C43 C 0.6039(4) 0.1586(6) 0.9268(4) 0.048(4) Uani 1 1 d U . .
C44 C 0.6163(5) 0.1998(7) 0.9526(4) 0.067(5) Uani 1 1 d U . .
H44A H 0.6425 0.2017 0.9659 0.081 Uiso 1 1 calc R . .
C45 C 0.5897(4) 0.2352(6) 0.9574(4) 0.062(5) Uani 1 1 d U . .
H45A H 0.5978 0.2632 0.9729 0.075 Uiso 1 1 calc R . .
C46 C 0.5214(5) 0.1027(6) 0.8641(4) 0.062(5) Uani 1 1 d U . .
H46A H 0.5019 0.1277 0.8641 0.075 Uiso 1 1 calc R . .
C47 C 0.5109(4) 0.0568(6) 0.8397(4) 0.057(4) Uani 1 1 d U . .
C48 C 0.4715(4) 0.0612(6) 0.8166(4) 0.061(5) Uani 1 1 d U . .
H48A H 0.4553 0.0896 0.8183 0.074 Uiso 1 1 calc R . .
C49 C 0.4592(5) 0.0226(7) 0.7923(5) 0.065(5) Uani 1 1 d U . .
C50 C 0.4809(5) -0.0243(6) 0.7903(4) 0.063(5) Uani 1 1 d U . .
H50A H 0.4701 -0.0523 0.7757 0.075 Uiso 1 1 calc R . .
C51 C 0.5206(4) -0.0243(6) 0.8126(4) 0.052(4) Uani 1 1 d U . .
C52 C 0.5373(4) 0.0138(6) 0.8378(4) 0.049(4) Uani 1 1 d U . .
C53 C 0.4400(5) 0.0409(7) 0.9018(4) 0.066(5) Uani 1 1 d U . .
C54 C 0.4788(5) 0.0342(7) 0.9236(5) 0.076(5) Uani 1 1 d U . .
C55 C 0.4959(5) -0.0141(7) 0.9219(5) 0.079(5) Uani 1 1 d U . .
H55A H 0.5206 -0.0203 0.9375 0.095 Uiso 1 1 calc R . .
C56 C 0.4786(5) -0.0538(6) 0.8985(4) 0.056(4) Uani 1 1 d U . .
C57 C 0.4418(5) -0.0429(7) 0.8771(5) 0.077(5) Uani 1 1 d U . .
H57A H 0.4296 -0.0682 0.8605 0.093 Uiso 1 1 calc R . .
C58 C 0.4216(5) 0.0022(7) 0.8781(5) 0.066(5) Uani 1 1 d U . .
C59 C 0.3839(5) 0.0093(7) 0.8534(4) 0.065(5) Uani 1 1 d U . .
H59A H 0.3746 -0.0193 0.8389 0.078 Uiso 1 1 calc R . .
C60 C 0.3243(4) 0.0430(6) 0.8198(4) 0.056(4) Uani 1 1 d U . .
C61 C 0.3158(4) 0.0016(6) 0.7938(4) 0.050(4) Uani 1 1 d U . .
H61A H 0.3340 -0.0250 0.7935 0.061 Uiso 1 1 calc R . .
C62 C 0.2791(4) 0.0023(6) 0.7688(4) 0.050(4) Uani 1 1 d U . .
C63 C 0.2523(5) 0.0414(7) 0.7679(5) 0.086(6) Uani 1 1 d U . .
H63A H 0.2295 0.0422 0.7489 0.103 Uiso 1 1 calc R . .
C64 C 0.2584(5) 0.0797(8) 0.7944(5) 0.092(6) Uani 1 1 d U . .
H64A H 0.2381 0.1032 0.7957 0.110 Uiso 1 1 calc R . .
C65 C 0.2965(5) 0.0835(7) 0.8207(5) 0.071(5) Uani 1 1 d U . .
C66 C 0.2918(4) -0.0242(5) 0.6962(4) 0.045(4) Uani 1 1 d U . .
C67 C 0.3321(4) -0.0293(6) 0.6971(4) 0.051(4) Uani 1 1 d U . .
H67A H 0.3481 -0.0485 0.7158 0.062 Uiso 1 1 calc R . .
C68 C 0.3480(4) -0.0057(6) 0.6703(4) 0.051(4) Uani 1 1 d U . .
H68A H 0.3751 -0.0097 0.6702 0.076 Uiso 1 1 calc R . .
C69 C 0.7325(4) 0.0063(6) 0.8310(4) 0.057(4) Uani 1 1 d U . .
H69C H 0.7592 0.0120 0.8299 0.086 Uiso 1 1 calc R . .
C70 C 0.7166(4) 0.0277(6) 0.8594(4) 0.050(4) Uani 1 1 d U . .
C71 C 0.6760(5) 0.0253(6) 0.8581(4) 0.058(4) Uani 1 1 d U . .
C72 C 0.7761(5) 0.0443(8) 0.9015(5) 0.095(6) Uani 1 1 d U . .
H72A H 0.7864 0.0170 0.8898 0.114 Uiso 1 1 calc R . .
C73 C 0.8008 0.0691 0.9306 0.127 Uani 1 1 d U . .
C74 C 0.8376 0.0435 0.9373 0.050 Uani 1 1 d DU . .
H74A H 0.8398 0.0114 0.9265 0.060 Uiso 1 1 calc R . .
C75 C 0.8709 0.0660 0.9601 0.050 Uani 1 1 d DU . .
C76 C 0.8676 0.1142 0.9762 0.050 Uani 1 1 d DU . .
H76A H 0.8898 0.1293 0.9914 0.060 Uiso 1 1 calc R . .
C77 C 0.8309 0.1399 0.9696 0.123 Uani 1 1 d U . .
C78 C 0.7975 0.1173 0.9467 0.126 Uani 1 1 d U . .
C79 C 0.7416(8) 0.3247(11) 0.9521(9) 0.241(15) Uani 1 1 d DU . .
H79A H 0.7659 0.3061 0.9615 0.361 Uiso 1 1 calc R . .
H79B H 0.7310 0.3378 0.9728 0.361 Uiso 1 1 calc R . .
H79C H 0.7471 0.3528 0.9368 0.361 Uiso 1 1 calc R . .
C80 C 0.6692(8) 0.3124(10) 0.9141(7) 0.160(10) Uani 1 1 d U . .
H80A H 0.6518 0.2855 0.9023 0.240 Uiso 1 1 calc R . .
H80B H 0.6708 0.3390 0.8961 0.240 Uiso 1 1 calc R . .
H80C H 0.6586 0.3266 0.9345 0.240 Uiso 1 1 calc R . .
C81 C 0.7186(7) 0.2407(5) 0.9346(7) 0.123(8) Uani 1 1 d DU . .
H81A H 0.7430 0.2297 0.9487 0.148 Uiso 1 1 calc R . .
C82 C 0.4690(7) 0.1952(10) 1.0173(8) 0.188(8) Uani 1 1 d DU . .
H82A H 0.4697 0.2141 1.0401 0.282 Uiso 1 1 calc R . .
H82B H 0.4875 0.2102 1.0036 0.282 Uiso 1 1 calc R . .
H82C H 0.4763 0.1600 1.0232 0.282 Uiso 1 1 calc R . .
C83 C 0.3930(8) 0.2204(11) 1.0017(8) 0.196(8) Uani 1 1 d DU . .
H83A H 0.3714 0.2135 0.9809 0.294 Uiso 1 1 calc R . .
H83B H 0.3967 0.2570 1.0044 0.294 Uiso 1 1 calc R . .
H83C H 0.3866 0.2064 1.0242 0.294 Uiso 1 1 calc R . .
C84 C 0.4235(9) 0.1731(10) 0.9585(7) 0.163(7) Uani 1 1 d DU . .
H84A H 0.4448 0.1574 0.9503 0.196 Uiso 1 1 calc R . .
C85 C 0.2992(11) 0.0852(19) 0.9794(7) 0.35(3) Uani 1 1 d DU . .
H85A H 0.2748 0.0853 0.9888 0.518 Uiso 1 1 calc R . .
H85B H 0.3123 0.1179 0.9842 0.518 Uiso 1 1 calc R . .
H85C H 0.3165 0.0585 0.9916 0.518 Uiso 1 1 calc R . .
C86 C 0.2894(9) 0.0750(12) 0.9362(7) 0.187(12) Uani 1 1 d DU . .
H86B H 0.2671 0.0963 0.9243 0.224 Uiso 1 1 calc R . .
H86A H 0.2821 0.0391 0.9313 0.224 Uiso 1 1 calc R . .
C87 C 0.5949(7) -0.0390(10) 1.0009(6) 0.137(9) Uani 1 1 d U . .
H87A H 0.5926 -0.0517 0.9757 0.206 Uiso 1 1 calc R . .
H87B H 0.5690 -0.0386 1.0074 0.206 Uiso 1 1 calc R . .
H87C H 0.6125 -0.0611 1.0179 0.206 Uiso 1 1 calc R . .
C88 C 0.6215(10) 0.0446(13) 1.0407(9) 0.218(13) Uani 1 1 d U . .
H88A H 0.6339 0.0764 1.0358 0.327 Uiso 1 1 calc R . .
H88B H 0.6396 0.0254 1.0593 0.327 Uiso 1 1 calc R . .
H88C H 0.5974 0.0518 1.0497 0.327 Uiso 1 1 calc R . .
C89 C 0.6128(6) 0.0406(9) 0.9728(6) 0.100(7) Uani 1 1 d U . .
H89A H 0.6212 0.0748 0.9747 0.120 Uiso 1 1 calc R . .

loop_
_atom_site_aniso_label
_atom_site_aniso_U_11
_atom_site_aniso_U_22
_atom_site_aniso_U_33
_atom_site_aniso_U_23
_atom_site_aniso_U_13
_atom_site_aniso_U_12
Zn1 0.0497(12) 0.199(3) 0.0388(12) 0.0105(15) -0.0073(10) -0.0618(15)
Zn2 0.0610(14) 0.0943(19) 0.156(2) -0.0252(18) -0.0172(15) 0.0182(13)
Zn3 0.0499(10) 0.0543(12) 0.0480(11) -0.0071(9) -0.0055(9) 0.0024(9)
Tb1 0.0346(5) 0.0592(8) 0.0413(6) 0.000 -0.0033(5) 0.000
Tb2 0.0415(4) 0.0649(6) 0.0517(5) -0.0210(4) -0.0070(4) 0.0011(4)
Tb3 0.0539(5) 0.0780(7) 0.0505(5) -0.0028(5) -0.0055(4) 0.0101(5)
S1 0.065(3) 0.085(3) 0.059(3) -0.010(3) 0.006(2) 0.021(3)
S2 0.062(3) 0.073(3) 0.038(2) -0.009(2) 0.007(2) 0.010(2)
S3 0.058(3) 0.067(3) 0.060(3) 0.014(2) -0.007(2) -0.024(2)
Cl1 0.084(4) 0.239(7) 0.105(4) -0.058(4) -0.027(3) 0.025(4)
Cl2 0.137(5) 0.164(5) 0.073(3) 0.013(4) -0.006(3) 0.022(4)
Cl3 0.170(6) 0.218(8) 0.325(9) 0.003(7) -0.049(6) 0.009(6)
Cl4 0.174(6) 0.195(7) 0.287(9) -0.026(7) -0.040(6) 0.001(6)
Cl5 0.088(4) 0.273(8) 0.205(7) -0.001(6) -0.011(4) -0.022(5)
Cl6 0.129(4) 0.191(6) 0.067(3) -0.010(4) 0.002(3) -0.064(4)
Cl7 0.064(3) 0.126(4) 0.122(4) -0.040(4) -0.037(3) 0.004(3)
Cl8 0.093(3) 0.074(3) 0.090(3) -0.017(3) -0.010(3) 0.016(3)
Cl9 0.131(5) 0.132(5) 0.149(5) 0.030(4) 0.002(4) 0.055(4)
Cl10 0.070(3) 0.115(4) 0.093(3) 0.006(3) -0.024(3) -0.003(3)
Cl11 0.216(6) 0.266(7) 0.265(7) -0.029(6) -0.006(6) 0.047(6)
Cl12 0.105(4) 0.181(6) 0.205(6) -0.106(5) -0.011(4) -0.024(4)
N1 0.089(8) 0.061(8) 0.067(7) -0.006(6) -0.030(6) 0.009(6)
N2 0.066(7) 0.076(8) 0.063(7) -0.001(6) 0.008(6) 0.009(7)
N3 0.043(6) 0.061(7) 0.061(7) -0.012(6) 0.008(6) 0.008(6)
N4 0.043(6) 0.053(7) 0.042(6) -0.009(6) -0.001(5) -0.003(5)
N5 0.067(7) 0.061(7) 0.057(7) -0.009(6) -0.009(6) -0.011(6)
N6 0.047(6) 0.070(7) 0.062(7) -0.026(6) 0.004(6) 0.006(6)
N7 0.080(8) 0.081(9) 0.083(9) 0.001(8) 0.007(8) 0.022(7)
N8 0.095(9) 0.101(9) 0.089(9) 0.003(9) -0.002(8) -0.001(8)
N9 0.159(11) 0.137(11) 0.148(11) -0.001(9) 0.004(9) -0.006(9)
N10 0.153(11) 0.153(11) 0.138(11) -0.003(9) 0.033(9) -0.026(9)
N11 0.166(9) 0.171(9) 0.163(9) -0.014(7) 0.024(7) 0.005(7)
O1 0.054(5) 0.065(6) 0.044(5) -0.008(5) 0.017(5) 0.004(5)
O2 0.076(6) 0.085(7) 0.076(7) -0.004(6) 0.001(6) 0.019(6)
O3 0.070(6) 0.090(7) 0.087(7) -0.002(6) 0.013(6) 0.019(6)
O4 0.065(6) 0.087(7) 0.091(7) -0.014(6) 0.001(6) 0.008(6)
O5 0.107(8) 0.134(9) 0.164(9) -0.015(8) -0.010(7) 0.013(7)
O6 0.059(6) 0.064(6) 0.048(6) 0.016(5) 0.009(5) 0.001(5)
O7 0.107(8) 0.109(8) 0.090(7) -0.011(7) -0.015(6) -0.016(7)
O8 0.074(6) 0.084(7) 0.049(6) -0.007(5) 0.010(5) 0.012(5)
O9 0.063(6) 0.096(7) 0.077(7) 0.000(6) 0.027(5) 0.011(6)
O10 0.051(5) 0.047(6) 0.056(6) -0.005(5) -0.006(4) 0.007(5)
O11 0.050(5) 0.073(6) 0.053(6) 0.001(5) 0.000(5) 0.008(5)
O12 0.071(6) 0.080(7) 0.076(7) -0.014(6) -0.026(5) 0.006(6)
O13 0.072(6) 0.081(7) 0.084(7) -0.015(6) -0.002(6) 0.008(6)
O14 0.062(6) 0.088(7) 0.064(6) -0.001(6) 0.015(5) -0.023(5)
O15 0.078(6) 0.059(6) 0.080(7) 0.022(6) -0.008(5) -0.008(5)
O17 0.083(7) 0.094(7) 0.100(7) -0.019(6) 0.006(6) 0.019(6)
O18 0.052(6) 0.071(6) 0.062(6) -0.002(5) 0.007(5) 0.005(5)
O19 0.094(7) 0.095(8) 0.092(8) 0.010(6) -0.002(6) 0.005(7)
O20 0.096(7) 0.102(8) 0.096(8) -0.013(7) 0.027(7) 0.005(6)
O21 0.144(9) 0.118(9) 0.130(9) 0.006(8) 0.073(8) -0.001(7)
O22 0.104(8) 0.113(8) 0.102(8) -0.007(7) 0.006(7) -0.004(7)
O23 0.082(7) 0.079(7) 0.072(7) -0.003(6) -0.005(6) 0.010(6)
O24 0.137(9) 0.128(9) 0.097(8) 0.015(7) -0.007(7) -0.002(7)
O25 0.136(9) 0.141(9) 0.116(8) 0.004(8) 0.004(7) -0.021(8)
O26 0.087(7) 0.074(7) 0.109(8) -0.014(6) 0.013(6) 0.010(6)
O27 0.100(7) 0.105(8) 0.070(7) 0.001(6) 0.016(6) -0.003(7)
O28 0.072(6) 0.082(7) 0.077(7) 0.004(6) 0.001(6) -0.011(6)
O29 0.104(7) 0.085(7) 0.091(7) -0.007(6) 0.022(6) -0.005(6)
O30 0.060(6) 0.051(6) 0.056(6) -0.010(5) -0.007(5) 0.022(5)
O31 0.191(11) 0.212(12) 0.163(11) 0.014(9) 0.023(9) -0.050(9)
O32 0.162(10) 0.167(11) 0.187(11) -0.005(9) 0.031(8) 0.028(8)
C1 0.117(11) 0.129(11) 0.121(11) -0.026(9) 0.013(9) 0.013(9)
C2 0.074(9) 0.114(10) 0.068(9) -0.003(8) -0.011(8) 0.015(8)
C3 0.076(9) 0.114(11) 0.098(10) -0.004(9) 0.006(8) 0.011(8)
C4 0.075(9) 0.088(9) 0.068(9) -0.016(8) -0.008(7) 0.008(8)
C5 0.057(8) 0.082(9) 0.069(9) 0.003(8) 0.006(7) 0.014(7)
C6 0.063(8) 0.084(9) 0.072(9) -0.002(8) 0.004(7) 0.018(7)
C7 0.079(9) 0.072(9) 0.070(9) -0.013(7) 0.009(7) 0.015(7)
C8 0.049(7) 0.072(9) 0.061(8) -0.013(7) 0.019(7) 0.018(7)
C9 0.060(8) 0.046(8) 0.054(8) 0.009(7) -0.008(7) 0.012(7)
C10 0.054(8) 0.073(9) 0.073(9) -0.018(7) 0.015(7) -0.007(7)
C11 0.072(8) 0.047(8) 0.064(8) 0.001(7) -0.003(7) 0.004(7)
C12 0.048(7) 0.056(8) 0.049(7) -0.005(7) 0.004(6) 0.015(6)
C13 0.050(7) 0.054(8) 0.062(8) -0.010(7) 0.004(7) 0.005(6)
C14 0.082(9) 0.081(9) 0.081(9) -0.002(8) 0.000(7) 0.011(8)
C15 0.055(8) 0.078(9) 0.078(9) 0.004(8) -0.002(7) 0.009(7)
C16 0.075(9) 0.073(9) 0.078(9) 0.008(8) 0.009(7) 0.019(8)
C17 0.053(8) 0.072(9) 0.063(8) -0.009(7) 0.013(7) 0.010(7)
C18 0.060(8) 0.076(9) 0.061(8) 0.007(7) 0.008(7) 0.014(7)
C19 0.066(8) 0.091(10) 0.094(10) 0.005(8) 0.006(8) 0.000(8)
C20 0.073(9) 0.087(10) 0.097(10) 0.009(8) 0.009(8) 0.000(8)
C21 0.106 0.104 0.119 0.000 0.012 0.010
C22 0.123 0.133 0.139 -0.007 0.015 0.003
C23 0.168 0.165 0.176 -0.002 0.028 -0.002
C24 0.236 0.237 0.239 0.004 0.043 -0.001
C25 0.236 0.235 0.240 0.004 0.039 0.002
C26 0.180 0.180 0.187 0.000 0.027 -0.002
C27 0.079(9) 0.114(10) 0.092(10) -0.007(8) 0.031(8) -0.003(8)
C28 0.080(9) 0.128(11) 0.105(10) 0.001(9) 0.026(8) -0.002(8)
C29 0.092(10) 0.112(11) 0.110(11) 0.006(9) 0.002(8) -0.005(9)
C30 0.083(9) 0.110(10) 0.059(9) -0.013(8) 0.020(8) -0.004(8)
C31 0.053(8) 0.074(9) 0.052(8) 0.003(7) -0.002(7) 0.002(7)
C32 0.041(7) 0.051(8) 0.062(8) 0.008(7) -0.005(6) -0.001(6)
C33 0.044(7) 0.081(9) 0.051(8) -0.004(7) 0.017(6) -0.007(7)
C34 0.027(6) 0.042(7) 0.042(7) -0.006(6) -0.015(6) 0.000(6)
C35 0.043(7) 0.034(7) 0.044(7) 0.004(6) 0.007(6) 0.004(6)
C36 0.061(8) 0.066(8) 0.042(7) -0.005(7) 0.001(6) -0.005(7)
C37 0.064(8) 0.056(8) 0.042(7) -0.008(7) 0.011(6) -0.004(7)
C38 0.071(8) 0.064(9) 0.079(9) -0.014(8) -0.003(7) -0.006(7)
C39 0.055(7) 0.051(8) 0.060(8) 0.006(7) -0.003(7) 0.005(7)
C40 0.058(8) 0.060(8) 0.057(8) -0.001(7) -0.001(7) -0.006(7)
C41 0.048(7) 0.063(8) 0.059(8) -0.007(7) -0.002(6) -0.009(7)
C42 0.045(7) 0.054(8) 0.045(7) 0.001(7) 0.005(6) 0.002(7)
C43 0.052(7) 0.044(8) 0.049(7) -0.008(7) 0.011(6) -0.007(7)
C44 0.060(8) 0.077(9) 0.061(8) -0.009(7) 0.002(7) -0.007(7)
C45 0.059(8) 0.060(8) 0.062(8) -0.015(7) -0.003(7) 0.018(7)
C46 0.074(8) 0.064(8) 0.050(8) 0.003(7) 0.014(7) -0.010(7)
C47 0.057(7) 0.057(8) 0.053(8) 0.002(7) -0.003(6) 0.008(7)
C48 0.048(7) 0.066(8) 0.065(8) -0.002(7) -0.003(7) 0.007(7)
C49 0.056(8) 0.072(9) 0.066(8) -0.016(7) 0.009(7) 0.006(7)
C50 0.067(8) 0.063(8) 0.056(8) 0.007(7) 0.009(7) -0.011(7)
C51 0.056(7) 0.048(8) 0.048(7) -0.014(6) -0.001(6) -0.005(6)
C52 0.056(7) 0.041(7) 0.039(7) -0.005(6) -0.017(6) -0.015(6)
C53 0.070(8) 0.077(9) 0.044(8) 0.011(7) -0.004(7) -0.003(8)
C54 0.076(9) 0.086(9) 0.065(8) 0.004(8) 0.012(7) -0.003(8)
C55 0.072(9) 0.086(9) 0.077(9) 0.014(8) 0.009(7) 0.011(8)
C56 0.057(7) 0.057(8) 0.054(8) 0.005(7) 0.008(6) 0.011(7)
C57 0.081(9) 0.079(9) 0.077(9) 0.009(8) 0.027(8) 0.007(8)
C58 0.066(8) 0.061(8) 0.065(8) 0.006(7) 0.003(7) 0.006(7)
C59 0.062(8) 0.074(9) 0.055(8) -0.008(7) 0.006(7) -0.002(7)
C60 0.047(7) 0.059(8) 0.059(8) 0.001(7) -0.001(6) 0.005(7)
C61 0.046(7) 0.063(8) 0.039(7) -0.005(7) -0.001(6) -0.004(6)
C62 0.043(7) 0.064(8) 0.044(7) 0.001(7) 0.013(6) -0.016(7)
C63 0.074(9) 0.084(10) 0.093(9) -0.007(8) 0.001(8) 0.011(8)
C64 0.072(9) 0.096(10) 0.101(10) -0.003(8) 0.002(8) 0.013(8)
C65 0.063(8) 0.074(9) 0.073(9) 0.008(8) 0.009(7) 0.008(8)
C66 0.040(7) 0.046(7) 0.047(7) 0.004(6) 0.000(6) -0.011(6)
C67 0.056(7) 0.056(8) 0.043(7) -0.003(7) 0.011(6) 0.000(7)
C68 0.050(7) 0.061(8) 0.040(7) 0.013(7) 0.008(6) 0.010(7)
C69 0.045(7) 0.068(8) 0.054(8) -0.002(7) -0.001(6) 0.015(7)
C70 0.048(7) 0.044(8) 0.055(8) 0.000(7) 0.003(6) 0.011(6)
C71 0.068(8) 0.053(8) 0.048(8) 0.012(7) 0.003(7) 0.006(7)
C72 0.081(9) 0.099(10) 0.102(10) -0.039(8) 0.007(8) 0.019(8)
C73 0.127 0.127 0.127 0.000 0.025 0.000
C74 0.050 0.050 0.050 0.000 0.010 0.000
C75 0.050 0.050 0.050 0.000 0.010 0.000
C76 0.050 0.050 0.050 0.000 0.010 0.000
C77 0.123 0.123 0.123 0.000 0.025 0.000
C78 0.126 0.126 0.126 0.000 0.025 0.000
C79 0.240(17) 0.230(17) 0.247(17) -0.012(10) 0.035(10) -0.023(10)
C80 0.165(13) 0.163(14) 0.152(13) -0.004(10) 0.034(9) 0.008(10)
C81 0.120(11) 0.116(11) 0.126(12) -0.008(9) 0.006(9) -0.003(9)
C82 0.188(10) 0.190(10) 0.180(10) -0.003(8) 0.020(8) -0.003(8)
C83 0.194(10) 0.203(10) 0.189(10) -0.012(8) 0.032(8) -0.005(8)
C84 0.162(9) 0.165(9) 0.161(9) -0.005(7) 0.027(7) -0.005(7)
C85 0.34(3) 0.34(3) 0.35(3) 0.007(11) 0.074(12) 0.005(11)
C86 0.185(15) 0.175(15) 0.196(15) 0.001(10) 0.027(10) 0.009(10)
C87 0.146(12) 0.141(12) 0.118(12) 0.022(9) 0.011(9) -0.012(9)
C88 0.228(16) 0.220(16) 0.200(15) -0.019(10) 0.028(10) -0.007(10)
C89 0.104(10) 0.093(10) 0.098(10) 0.010(9) 0.006(8) -0.008(8)

loop_
_atom_type_symbol
_atom_type_description
_atom_type_scat_dispersion_real
_atom_type_scat_dispersion_imag
_atom_type_scat_source
C C 0.0033 0.0016 'International Tables Vol C Tables 4.2.6.8 and 6.1.1.4'
H H 0.0000 0.0000 'International Tables Vol C Tables 4.2.6.8 and 6.1.1.4'
N N 0.0061 0.0033 'International Tables Vol C Tables 4.2.6.8 and 6.1.1.4'
O O 0.0106 0.0060 'International Tables Vol C Tables 4.2.6.8 and 6.1.1.4'
Zn Zn 0.2839 1.4301 'International Tables Vol C Tables 4.2.6.8 and 6.1.1.4'
Tb Tb -0.1723 4.1537 'International Tables Vol C Tables 4.2.6.8 and 6.1.1.4'
Cl Cl 0.1484 0.1585 'International Tables Vol C Tables 4.2.6.8 and 6.1.1.4'
S S 0.1246 0.1234 'International Tables Vol C Tables 4.2.6.8 and 6.1.1.4'

loop_
_geom_angle_atom_site_label_1
_geom_angle_atom_site_label_2
_geom_angle_atom_site_label_3
_geom_angle
_geom_angle_site_symmetry_1
_geom_angle_site_symmetry_3
_geom_angle_publ_flag
O31 Zn1 O7 104.8(7) . . ?
O31 Zn1 O6 104.4(7) . . ?
O7 Zn1 O6 100.5(5) . . ?
O31 Zn1 N1 124.7(7) . 2_656 ?
O7 Zn1 N1 88.2(5) . 2_656 ?
O6 Zn1 N1 126.0(5) . 2_656 ?
O31 Zn1 O1 96.4(6) . 2_656 ?
O7 Zn1 O1 158.4(5) . 2_656 ?
O6 Zn1 O1 77.5(4) . 2_656 ?
N1 Zn1 O1 76.3(4) 2_656 2_656 ?
O32 Zn2 O5 98.7(7) . . ?
O32 Zn2 O13 100.5(6) . . ?
O5 Zn2 O13 104.5(6) . . ?
O32 Zn2 N2 108.9(7) . . ?
O5 Zn2 N2 89.0(6) . . ?
O13 Zn2 N2 145.3(5) . . ?
O32 Zn2 O4 102.5(6) . . ?
O5 Zn2 O4 158.0(6) . . ?
O13 Zn2 O4 77.2(5) . . ?
N2 Zn2 O4 78.8(5) . . ?
O32 Zn2 Tb3 95.4(5) . . ?
O5 Zn2 Tb3 142.9(5) . . ?
O13 Zn2 Tb3 38.9(3) . . ?
N2 Zn2 Tb3 118.4(4) . . ?
O4 Zn2 Tb3 40.3(3) . . ?
O11 Zn3 O30 105.2(4) . . ?
O11 Zn3 O28 99.8(5) . . ?
O30 Zn3 O28 104.8(4) . . ?
O11 Zn3 O10 163.6(4) . . ?
O30 Zn3 O10 78.0(4) . . ?
O28 Zn3 O10 94.8(4) . . ?
O11 Zn3 N4 90.4(4) . . ?
O30 Zn3 N4 141.8(4) . . ?
O28 Zn3 N4 106.5(5) . . ?
O10 Zn3 N4 78.1(4) . . ?
O11 Zn3 Tb2 142.7(3) . . ?
O30 Zn3 Tb2 39.2(3) . . ?
O28 Zn3 Tb2 101.2(3) . . ?
O10 Zn3 Tb2 38.8(3) . . ?
N4 Zn3 Tb2 112.5(3) . . ?
O18 Tb1 O18 84.6(5) 2_656 . ?
O18 Tb1 O1 101.0(4) 2_656 . ?
O18 Tb1 O1 156.9(3) . . ?
O18 Tb1 O1 156.9(3) 2_656 2_656 ?
O18 Tb1 O1 101.1(4) . 2_656 ?
O1 Tb1 O1 82.6(5) . 2_656 ?
O18 Tb1 O6 135.1(4) 2_656 . ?
O18 Tb1 O6 77.7(3) . . ?
O1 Tb1 O6 82.8(3) . . ?
O1 Tb1 O6 67.8(3) 2_656 . ?
O18 Tb1 O6 77.7(3) 2_656 2_656 ?
O18 Tb1 O6 135.1(4) . 2_656 ?
O1 Tb1 O6 67.8(3) . 2_656 ?
O1 Tb1 O6 82.8(3) 2_656 2_656 ?
O6 Tb1 O6 140.9(5) . 2_656 ?
O18 Tb1 N3 80.2(4) 2_656 2_656 ?
O18 Tb1 N3 69.6(4) . 2_656 ?
O1 Tb1 N3 133.3(4) . 2_656 ?
O1 Tb1 N3 80.9(4) 2_656 2_656 ?
O6 Tb1 N3 128.8(3) . 2_656 ?
O6 Tb1 N3 66.9(4) 2_656 2_656 ?
O18 Tb1 N3 69.6(4) 2_656 . ?
O18 Tb1 N3 80.2(4) . . ?
O1 Tb1 N3 80.9(4) . . ?
O1 Tb1 N3 133.3(4) 2_656 . ?
O6 Tb1 N3 66.9(4) . . ?
O6 Tb1 N3 128.8(3) 2_656 . ?
N3 Tb1 N3 138.9(6) 2_656 . ?
O17 Tb2 O29 78.7(4) . . ?
O17 Tb2 O10 151.1(4) . . ?
O29 Tb2 O10 81.1(4) . . ?
O17 Tb2 O30 140.0(4) . . ?
O29 Tb2 O30 138.0(4) . . ?
O10 Tb2 O30 66.8(3) . . ?
O17 Tb2 O26 99.8(4) . . ?
O29 Tb2 O26 77.6(4) . . ?
O10 Tb2 O26 95.8(4) . . ?
O30 Tb2 O26 79.4(4) . . ?
O17 Tb2 N6 73.0(4) . . ?
O29 Tb2 N6 138.3(5) . . ?
O10 Tb2 N6 134.5(4) . . ?
O30 Tb2 N6 67.8(4) . . ?
O26 Tb2 N6 77.9(4) . . ?
O17 Tb2 O22 85.9(5) . . ?
O29 Tb2 O22 131.4(5) . . ?
O10 Tb2 O22 92.2(4) . . ?
O30 Tb2 O22 78.2(4) . . ?
O26 Tb2 O22 150.9(5) . . ?
N6 Tb2 O22 76.6(5) . . ?
O17 Tb2 O23 79.9(4) . . ?
O29 Tb2 O23 79.9(4) . . ?
O10 Tb2 O23 76.4(4) . . ?
O30 Tb2 O23 115.7(4) . . ?
O26 Tb2 O23 157.0(4) . . ?
N6 Tb2 O23 123.0(4) . . ?
O22 Tb2 O23 52.0(4) . . ?
O17 Tb2 N8 81.2(5) . . ?
O29 Tb2 N8 103.1(5) . . ?
O10 Tb2 N8 83.5(4) . . ?
O30 Tb2 N8 99.6(5) . . ?
O26 Tb2 N8 178.9(5) . . ?
N6 Tb2 N8 102.0(5) . . ?
O22 Tb2 N8 28.5(5) . . ?
O23 Tb2 N8 23.5(4) . . ?
O17 Tb2 Zn3 168.0(3) . . ?
O29 Tb2 Zn3 112.1(3) . . ?
O10 Tb2 Zn3 34.4(2) . . ?
O30 Tb2 Zn3 32.5(3) . . ?
O26 Tb2 Zn3 88.0(3) . . ?
N6 Tb2 Zn3 100.2(3) . . ?
O22 Tb2 Zn3 82.9(3) . . ?
O23 Tb2 Zn3 96.4(3) . . ?
N8 Tb2 Zn3 90.9(4) . . ?
O12 Tb3 O13 141.8(4) . . ?
O12 Tb3 O4 148.6(4) . . ?
O13 Tb3 O4 69.1(4) . . ?
O12 Tb3 O27 79.0(4) . . ?
O13 Tb3 O27 131.4(4) . . ?
O4 Tb3 O27 78.1(4) . . ?
O12 Tb3 O19 95.5(4) . . ?
O13 Tb3 O19 81.5(4) . . ?
O4 Tb3 O19 83.0(4) . . ?
O27 Tb3 O19 129.6(5) . . ?
O12 Tb3 O25 93.2(5) . . ?
O13 Tb3 O25 74.9(5) . . ?
O4 Tb3 O25 103.0(5) . . ?
O27 Tb3 O25 78.7(5) . . ?
O19 Tb3 O25 151.4(5) . . ?
O12 Tb3 N5 74.0(4) . . ?
O13 Tb3 N5 68.4(4) . . ?
O4 Tb3 N5 134.5(4) . . ?
O27 Tb3 N5 145.1(4) . . ?
O19 Tb3 N5 75.3(5) . . ?
O25 Tb3 N5 81.1(5) . . ?
O12 Tb3 O20 75.1(5) . . ?
O13 Tb3 O20 125.7(4) . . ?
O4 Tb3 O20 80.2(4) . . ?
O27 Tb3 O20 80.4(5) . . ?
O19 Tb3 O20 50.4(4) . . ?
O25 Tb3 O20 157.7(5) . . ?
N5 Tb3 O20 112.7(4) . . ?
O12 Tb3 N7 84.5(4) . . ?
O13 Tb3 N7 103.9(5) . . ?
O4 Tb3 N7 81.4(4) . . ?
O27 Tb3 N7 105.7(5) . . ?
O19 Tb3 N7 24.8(4) . . ?
O25 Tb3 N7 174.4(5) . . ?
N5 Tb3 N7 93.4(5) . . ?
O20 Tb3 N7 25.6(4) . . ?
O12 Tb3 Zn2 173.6(3) . . ?
O13 Tb3 Zn2 34.0(3) . . ?
O4 Tb3 Zn2 36.7(3) . . ?
O27 Tb3 Zn2 102.1(3) . . ?
O19 Tb3 Zn2 88.6(3) . . ?
O25 Tb3 Zn2 80.9(4) . . ?
N5 Tb3 Zn2 102.4(3) . . ?
O20 Tb3 Zn2 111.3(3) . . ?
N7 Tb3 Zn2 101.2(3) . . ?
O3 S1 O2 118.1(7) . . ?
O3 S1 C12 109.4(7) . . ?
O2 S1 C12 108.6(7) . . ?
O3 S1 C14 106.7(8) . . ?
O2 S1 C14 107.6(8) . . ?
C12 S1 C14 105.8(8) . . ?
O9 S2 O8 121.9(7) . . ?
O9 S2 C36 106.7(7) . . ?
O8 S2 C36 107.3(7) . . ?
O9 S2 C40 109.6(7) . . ?
O8 S2 C40 106.9(7) . . ?
C36 S2 C40 102.9(8) . . ?
O15 S3 O14 119.1(6) . . ?
O15 S3 C62 108.2(7) . . ?
O14 S3 C62 106.5(7) . . ?
O15 S3 C66 109.0(7) . . ?
O14 S3 C66 107.2(6) . . ?
C62 S3 C66 106.0(7) . . ?
C7 N1 C8 113.6(14) . . ?
C7 N1 Zn1 130.5(11) . 2_656 ?
C8 N1 Zn1 115.7(9) . 2_656 ?
C20 N2 C18 123.1(16) . . ?
C20 N2 Zn2 125.0(13) . . ?
C18 N2 Zn2 111.8(11) . . ?
C33 N3 C34 118.0(13) . . ?
C33 N3 Tb1 126.3(10) . . ?
C34 N3 Tb1 114.7(9) . . ?
C46 N4 C42 122.8(13) . . ?
C46 N4 Zn3 125.7(11) . . ?
C42 N4 Zn3 111.3(8) . . ?
C59 N5 C60 116.5(13) . . ?
C59 N5 Tb3 128.5(10) . . ?
C60 N5 Tb3 114.9(10) . . ?
C72 N6 C70 116.1(13) . . ?
C72 N6 Tb2 129.5(11) . . ?
C70 N6 Tb2 114.0(9) . . ?
O21 N7 O19 128(2) . . ?
O21 N7 O20 118(2) . . ?
O19 N7 O20 114(2) . . ?
O21 N7 Tb3 178.2(16) . . ?
O19 N7 Tb3 54.2(11) . . ?
O20 N7 Tb3 59.7(11) . . ?
O23 N8 O24 131(2) . . ?
O23 N8 O22 119.6(19) . . ?
O24 N8 O22 109.4(19) . . ?
O23 N8 Tb2 60.5(11) . . ?
O24 N8 Tb2 168.6(17) . . ?
O22 N8 Tb2 59.2(10) . . ?
C81 N9 C79 116(2) . . ?
C81 N9 C80 123(2) . . ?
C79 N9 C80 117(2) . . ?
C89 N10 C87 123(2) . . ?
C89 N10 C88 112(2) . . ?
C87 N10 C88 125(2) . . ?
C82 N11 C84 117(2) . . ?
C82 N11 C83 131(3) . . ?
C84 N11 C83 112(2) . . ?
C9 O1 Zn1 110.8(8) . 2_656 ?
C9 O1 Tb1 129.9(9) . . ?
Zn1 O1 Tb1 108.0(4) 2_656 . ?
C17 O4 Zn2 111.6(10) . . ?
C17 O4 Tb3 145.3(10) . . ?
Zn2 O4 Tb3 103.0(5) . . ?
C22 O5 Zn2 124.6(10) . . ?
C39 O6 Zn1 133.5(9) . . ?
C39 O6 Tb1 118.8(9) . . ?
Zn1 O6 Tb1 106.0(4) . . ?
C5 O7 Zn1 126.3(11) 2_656 . ?
C43 O10 Zn3 113.4(8) . . ?
C43 O10 Tb2 138.2(8) . . ?
Zn3 O10 Tb2 106.8(4) . . ?
C52 O11 Zn3 132.0(10) . . ?
C53 O12 Tb3 142.2(9) . . ?
C65 O13 Zn2 130.5(10) . . ?
C65 O13 Tb3 121.7(10) . . ?
Zn2 O13 Tb3 107.1(5) . . ?
C78 O17 Tb2 137.4(8) . . ?
C31 O18 Tb1 128.6(10) 2_656 . ?
N7 O19 Tb3 101.1(12) . . ?
N7 O20 Tb3 94.7(13) . . ?
N8 O22 Tb2 92.3(12) . . ?
N8 O23 Tb2 96.0(13) . . ?
C86 O25 Tb3 156.8(14) . . ?
C86 O25 H25A 109.5 . . ?
Tb3 O25 H25A 82.3 . . ?
Tb2 O26 H26B 109.7 . . ?
Tb2 O26 H26C 109.8 . . ?
H26B O26 H26C 109.8 . . ?
C84 O27 Tb3 127.9(15) . . ?
C89 O28 Zn3 120.6(13) . . ?
C81 O29 Tb2 129.8(12) . . ?
C71 O30 Zn3 132.5(9) . . ?
C71 O30 Tb2 115.1(9) . . ?
Zn3 O30 Tb2 108.3(4) . . ?
Zn1 O31 H31B 109.5 . . ?
Zn1 O31 H31A 107.9 . . ?
H31B O31 H31A 111.5 . . ?
Zn2 O32 H32B 109.5 . . ?
Zn2 O32 H32A 110.1 . . ?
H32B O32 H32A 108.9 . . ?
C2 C1 C6 120(2) . . ?
C2 C1 H1B 120.2 . . ?
C6 C1 H1B 120.2 . . ?
C3 C2 C1 122(2) . . ?
C3 C2 Cl1 124.1(15) . . ?
C1 C2 Cl1 114.0(18) . . ?
C2 C3 C4 122(2) . . ?
C2 C3 H3B 118.9 . . ?
C4 C3 H3B 118.9 . . ?
C3 C4 C5 117.3(18) . . ?
C3 C4 Cl2 120.8(13) . . ?
C5 C4 Cl2 121.8(14) . . ?
C6 C5 O7 126.4(14) . 2_656 ?
C6 C5 C4 123.1(17) . . ?
O7 C5 C4 110.2(15) 2_656 . ?
C5 C6 C7 131.2(16) . . ?
C5 C6 C1 115.3(17) . . ?
C7 C6 C1 112.9(18) . . ?
N1 C7 C6 116.2(15) . . ?
N1 C7 H7B 121.9 . . ?
C6 C7 H7B 121.9 . . ?
C13 C8 C9 119.7(14) . . ?
C13 C8 N1 129.3(13) . . ?
C9 C8 N1 111.0(13) . . ?
O1 C9 C10 121.6(14) . . ?
O1 C9 C8 119.9(13) . . ?
C10 C9 C8 118.3(16) . . ?
C11 C10 C9 120.2(15) . . ?
C11 C10 H10A 119.9 . . ?
C9 C10 H10A 119.9 . . ?
C10 C11 C12 124.1(15) . . ?
C10 C11 H11A 118.0 . . ?
C12 C11 H11A 118.0 . . ?
C11 C12 C13 116.2(14) . . ?
C11 C12 S1 121.8(12) . . ?
C13 C12 S1 121.1(11) . . ?
C8 C13 C12 121.4(13) . . ?
C8 C13 H13A 119.3 . . ?
C12 C13 H13A 119.3 . . ?
C19 C14 C15 120.6(18) . . ?
C19 C14 S1 120.0(15) . . ?
C15 C14 S1 119.2(14) . . ?
C16 C15 C14 116.8(16) . . ?
C16 C15 H15B 121.6 . . ?
C14 C15 H15B 121.6 . . ?
C15 C16 C17 122.2(17) . . ?
C15 C16 H16A 118.9 . . ?
C17 C16 H16A 118.9 . . ?
O4 C17 C18 119.2(15) . . ?
O4 C17 C16 119.2(15) . . ?
C18 C17 C16 121.7(18) . . ?
C17 C18 C19 117.4(17) . . ?
C17 C18 N2 117.7(17) . . ?
C19 C18 N2 124.9(16) . . ?
C14 C19 C18 121.2(18) . . ?
C14 C19 H19A 119.4 . . ?
C18 C19 H19A 119.4 . . ?
N2 C20 C21 129.3(18) . . ?
N2 C20 H20A 115.3 . . ?
C21 C20 H20A 115.3 . . ?
C20 C21 C22 121.5(8) . . ?
C20 C21 C26 118.3(8) . . ?
C22 C21 C26 120.0 . . ?
O5 C22 C21 127.9(6) . . ?
O5 C22 C23 112.1(6) . . ?
C21 C22 C23 120.0 . . ?
C24 C23 C22 120.0 . . ?
C24 C23 Cl4 116.6(3) . . ?
C22 C23 Cl4 123.0(3) . . ?
C25 C24 C23 120.0 . . ?
C25 C24 H24A 120.0 . . ?
C23 C24 H24A 120.0 . . ?
C26 C25 C24 120.0 . . ?
C26 C25 Cl3 123.0(3) . . ?
C24 C25 Cl3 116.7(3) . . ?
C25 C26 C21 120.0 . . ?
C25 C26 H26A 120.0 . . ?
C21 C26 H26A 120.0 . . ?
C28 C27 C32 118.2(18) . . ?
C28 C27 H27A 120.9 . . ?
C32 C27 H27A 120.9 . . ?
C27 C28 C29 120.8(18) . . ?
C27 C28 Cl5 118.2(17) . . ?
C29 C28 Cl5 120.8(17) . . ?
C30 C29 C28 117.7(19) . . ?
C30 C29 H29A 121.2 . . ?
C28 C29 H29A 121.2 . . ?
C29 C30 C31 124.2(19) . . ?
C29 C30 Cl6 118.7(16) . . ?
C31 C30 Cl6 117.0(14) . . ?
O18 C31 C30 122.4(16) 2_656 . ?
O18 C31 C32 119.4(13) 2_656 . ?
C30 C31 C32 118.1(15) . . ?
C33 C32 C27 116.7(16) . . ?
C33 C32 C31 122.8(14) . . ?
C27 C32 C31 120.1(14) . . ?
N3 C33 C32 123.4(15) . . ?
N3 C33 H33A 118.3 . . ?
C32 C33 H33A 118.3 . . ?
C35 C34 C39 122.9(12) . . ?
C35 C34 N3 124.5(12) . . ?
C39 C34 N3 112.6(13) . . ?
C34 C35 C36 122.2(14) . . ?
C34 C35 H35A 118.9 . . ?
C36 C35 H35A 118.9 . . ?
C35 C36 C37 119.2(15) . . ?
C35 C36 S2 121.1(13) . . ?
C37 C36 S2 119.2(11) . . ?
C38 C37 C36 119.3(14) . . ?
C38 C37 H37A 120.4 . . ?
C36 C37 H37A 120.4 . . ?
C37 C38 C39 121.9(16) . . ?
C37 C38 H38A 119.0 . . ?
C39 C38 H38A 119.0 . . ?
O6 C39 C34 122.4(13) . . ?
O6 C39 C38 123.4(15) . . ?
C34 C39 C38 113.8(15) . . ?
C45 C40 C41 119.7(15) . . ?
C45 C40 S2 119.5(12) . . ?
C41 C40 S2 120.0(11) . . ?
C42 C41 C40 119.8(14) . . ?
C42 C41 H41A 120.1 . . ?
C40 C41 H41A 120.1 . . ?
C41 C42 C43 119.0(14) . . ?
C41 C42 N4 124.5(13) . . ?
C43 C42 N4 116.4(13) . . ?
C42 C43 O10 117.5(13) . . ?
C42 C43 C44 121.2(15) . . ?
O10 C43 C44 121.4(13) . . ?
C45 C44 C43 119.0(15) . . ?
C45 C44 H44A 120.5 . . ?
C43 C44 H44A 120.5 . . ?
C44 C45 C40 120.8(16) . . ?
C44 C45 H45A 119.6 . . ?
C40 C45 H45A 119.6 . . ?
N4 C46 C47 123.5(15) . . ?
N4 C46 H46A 118.2 . . ?
C47 C46 H46A 118.2 . . ?
C48 C47 C52 123.4(14) . . ?
C48 C47 C46 111.8(14) . . ?
C52 C47 C46 124.8(13) . . ?
C49 C48 C47 117.2(15) . . ?
C49 C48 H48A 121.4 . . ?
C47 C48 H48A 121.4 . . ?
C48 C49 C50 124.7(14) . . ?
C48 C49 Cl7 122.4(13) . . ?
C50 C49 Cl7 112.3(12) . . ?
C49 C50 C51 114.2(14) . . ?
C49 C50 H50A 122.9 . . ?
C51 C50 H50A 122.9 . . ?
C52 C51 C50 126.1(14) . . ?
C52 C51 Cl8 116.8(11) . . ?
C50 C51 Cl8 117.1(11) . . ?
O11 C52 C51 122.7(14) . . ?
O11 C52 C47 123.4(13) . . ?
C51 C52 C47 113.9(12) . . ?
C58 C53 O12 122.0(14) . . ?
C58 C53 C54 121.0(17) . . ?
O12 C53 C54 116.9(15) . . ?
C55 C54 C53 116.3(17) . . ?
C55 C54 Cl10 120.8(14) . . ?
C53 C54 Cl10 122.1(15) . . ?
C56 C55 C54 124.4(16) . . ?
C56 C55 H55A 117.8 . . ?
C54 C55 H55A 117.8 . . ?
C57 C56 C55 115.1(16) . . ?
C57 C56 Cl9 124.5(14) . . ?
C55 C56 Cl9 120.2(12) . . ?
C58 C57 C56 124.8(18) . . ?
C58 C57 H57A 117.6 . . ?
C56 C57 H57A 117.6 . . ?
C57 C58 C53 118.2(16) . . ?
C57 C58 C59 119.2(17) . . ?
C53 C58 C59 122.4(16) . . ?
N5 C59 C58 130.7(16) . . ?
N5 C59 H59A 114.7 . . ?
C58 C59 H59A 114.7 . . ?
C65 C60 C61 121.7(13) . . ?
C65 C60 N5 113.1(14) . . ?
C61 C60 N5 125.2(14) . . ?
C62 C61 C60 117.6(14) . . ?
C62 C61 H61A 121.2 . . ?
C60 C61 H61A 121.2 . . ?
C63 C62 C61 122.5(15) . . ?
C63 C62 S3 121.7(12) . . ?
C61 C62 S3 115.5(12) . . ?
C62 C63 C64 121.0(17) . . ?
C62 C63 H63A 119.5 . . ?
C64 C63 H63A 119.5 . . ?
C63 C64 C65 120.0(18) . . ?
C63 C64 H64A 120.0 . . ?
C65 C64 H64A 120.0 . . ?
O13 C65 C60 120.9(14) . . ?
O13 C65 C64 122.4(16) . . ?
C60 C65 C64 116.6(17) . . ?
C67 C66 C69 121.3(14) . 2_656 ?
C67 C66 S3 118.9(11) . . ?
C69 C66 S3 118.9(11) 2_656 . ?
C68 C67 C66 118.7(14) . . ?
C68 C67 H67A 120.6 . . ?
C66 C67 H67A 120.6 . . ?
C67 C68 C71 121.4(14) . 2_656 ?
C67 C68 H68A 119.3 . . ?
C71 C68 H68A 119.3 2_656 . ?
C70 C69 C66 119.4(14) . 2_656 ?
C70 C69 H69C 120.3 . . ?
C66 C69 H69C 120.3 2_656 . ?
C69 C70 C71 119.9(14) . . ?
C69 C70 N6 125.0(14) . . ?
C71 C70 N6 114.8(14) . . ?
O30 C71 C70 119.8(14) . . ?
O30 C71 C68 121.4(14) . 2_656 ?
C70 C71 C68 118.6(16) . 2_656 ?
N6 C72 C73 122.9(15) . . ?
N6 C72 H72A 118.5 . . ?
C73 C72 H72A 118.5 . . ?
C72 C73 C74 107.6(8) . . ?
C72 C73 C78 130.8(8) . . ?
C74 C73 C78 120.0 . . ?
C73 C74 C75 120.0 . . ?
C73 C74 H74A 120.0 . . ?
C75 C74 H74A 120.0 . . ?
C76 C75 C74 120.1 . . ?
C76 C75 Cl11 109.0(3) . . ?
C74 C75 Cl11 126.1(3) . . ?
C77 C76 C75 120.0 . . ?
C77 C76 H76A 120.0 . . ?
C75 C76 H76A 120.0 . . ?
C76 C77 C78 120.0 . . ?
C76 C77 Cl12 127.48(18) . . ?
C78 C77 Cl12 112.42(18) . . ?
O17 C78 C73 115.0(5) . . ?
O17 C78 C77 124.6(5) . . ?
C73 C78 C77 120.0 . . ?
N9 C79 H79A 109.5 . . ?
N9 C79 H79B 109.5 . . ?
H79A C79 H79B 109.5 . . ?
N9 C79 H79C 109.5 . . ?
H79A C79 H79C 109.5 . . ?
H79B C79 H79C 109.5 . . ?
N9 C80 H80A 109.5 . . ?
N9 C80 H80B 109.5 . . ?
H80A C80 H80B 109.5 . . ?
N9 C80 H80C 109.5 . . ?
H80A C80 H80C 109.5 . . ?
H80B C80 H80C 109.5 . . ?
N9 C81 O29 122(2) . . ?
N9 C81 H81A 119.2 . . ?
O29 C81 H81A 119.2 . . ?
N11 C82 H82A 109.5 . . ?
N11 C82 H82B 109.5 . . ?
H82A C82 H82B 109.5 . . ?
N11 C82 H82C 109.5 . . ?
H82A C82 H82C 109.5 . . ?
H82B C82 H82C 109.5 . . ?
N11 C83 H83A 109.5 . . ?
N11 C83 H83B 109.5 . . ?
H83A C83 H83B 109.5 . . ?
N11 C83 H83C 109.5 . . ?
H83A C83 H83C 109.5 . . ?
H83B C83 H83C 109.5 . . ?
O27 C84 N11 119(2) . . ?
O27 C84 H84A 120.6 . . ?
N11 C84 H84A 120.6 . . ?
C86 C85 H85A 109.5 . . ?
C86 C85 H85B 109.5 . . ?
H85A C85 H85B 109.5 . . ?
C86 C85 H85C 109.5 . . ?
H85A C85 H85C 109.5 . . ?
H85B C85 H85C 109.5 . . ?
C85 C86 O25 108.2(17) . . ?
C85 C86 H86B 110.1 . . ?
O25 C86 H86B 110.1 . . ?
C85 C86 H86A 110.1 . . ?
O25 C86 H86A 110.1 . . ?
H86B C86 H86A 108.4 . . ?
N10 C87 H87A 109.5 . . ?
N10 C87 H87B 109.5 . . ?
H87A C87 H87B 109.5 . . ?
N10 C87 H87C 109.5 . . ?
H87A C87 H87C 109.5 . . ?
H87B C87 H87C 109.5 . . ?
N10 C88 H88A 109.5 . . ?
N10 C88 H88B 109.5 . . ?
H88A C88 H88B 109.5 . . ?
N10 C88 H88C 109.5 . . ?
H88A C88 H88C 109.5 . . ?
H88B C88 H88C 109.5 . . ?
O28 C89 N10 116(2) . . ?
O28 C89 H89A 121.8 . . ?
N10 C89 H89A 121.8 . . ?

loop_
_geom_bond_atom_site_label_1
_geom_bond_atom_site_label_2
_geom_bond_distance
_geom_bond_site_symmetry_2
_geom_bond_publ_flag
Zn1 O31 1.849(10) . ?
Zn1 O7 2.001(12) . ?
Zn1 O6 2.098(10) . ?
Zn1 N1 2.086(15) 2_656 ?
Zn1 O1 2.144(9) 2_656 ?
Zn2 O32 1.888(9) . ?
Zn2 O5 1.946(14) . ?
Zn2 O13 2.042(12) . ?
Zn2 N2 2.092(14) . ?
Zn2 O4 2.140(11) . ?
Zn2 Tb3 3.487(2) . ?
Zn3 O11 1.912(10) . ?
Zn3 O30 1.990(10) . ?
Zn3 O28 2.039(12) . ?
Zn3 O10 2.075(9) . ?
Zn3 N4 2.109(11) . ?
Zn3 Tb2 3.5185(19) . ?
Tb1 O18 2.218(10) 2_656 ?
Tb1 O18 2.218(10) . ?
Tb1 O1 2.327(10) . ?
Tb1 O1 2.327(10) 2_656 ?
Tb1 O6 2.428(10) . ?
Tb1 O6 2.428(9) 2_656 ?
Tb1 N3 2.455(13) 2_656 ?
Tb1 N3 2.455(13) . ?
Tb2 O17 2.221(12) . ?
Tb2 O29 2.295(13) . ?
Tb2 O10 2.304(10) . ?
Tb2 O30 2.344(10) . ?
Tb2 O26 2.393(12) . ?
Tb2 N6 2.413(12) . ?
Tb2 O22 2.433(14) . ?
Tb2 O23 2.477(12) . ?
Tb2 N8 2.83(2) . ?
Tb3 O12 2.175(11) . ?
Tb3 O13 2.289(10) . ?
Tb3 O4 2.313(12) . ?
Tb3 O27 2.324(12) . ?
Tb3 O19 2.377(13) . ?
Tb3 O25 2.396(15) . ?
Tb3 N5 2.480(13) . ?
Tb3 O20 2.493(14) . ?
Tb3 N7 2.88(2) . ?
S1 O3 1.430(11) . ?
S1 O2 1.456(11) . ?
S1 C12 1.687(16) . ?
S1 C14 1.755(19) . ?
S2 O9 1.431(11) . ?
S2 O8 1.459(10) . ?
S2 C36 1.743(16) . ?
S2 C40 1.758(16) . ?
S3 O15 1.439(11) . ?
S3 O14 1.496(10) . ?
S3 C62 1.767(16) . ?
S3 C66 1.790(15) . ?
Cl1 C2 1.75(2) . ?
Cl2 C4 1.705(19) . ?
Cl3 C25 1.772(10) . ?
Cl4 C23 1.795(10) . ?
Cl5 C28 1.70(2) . ?
Cl6 C30 1.795(18) . ?
Cl7 C49 1.750(15) . ?
Cl8 C51 1.740(15) . ?
Cl9 C56 1.671(16) . ?
Cl10 C54 1.705(18) . ?
Cl11 C75 1.753(6) . ?
Cl12 C77 1.804(6) . ?
N1 C7 1.411(9) . ?
N1 C8 1.418(18) . ?
N1 Zn1 2.086(15) 2_656 ?
N2 C20 1.235(18) . ?
N2 C18 1.416(19) . ?
N3 C33 1.318(16) . ?
N3 C34 1.494(16) . ?
N4 C46 1.276(16) . ?
N4 C42 1.430(17) . ?
N5 C59 1.281(18) . ?
N5 C60 1.450(17) . ?
N6 C72 1.323(18) . ?
N6 C70 1.417(17) . ?
N7 O21 1.204(19) . ?
N7 O19 1.229(18) . ?
N7 O20 1.247(18) . ?
N8 O23 1.135(18) . ?
N8 O24 1.245(19) . ?
N8 O22 1.35(2) . ?
N9 C81 1.30(2) . ?
N9 C79 1.477(10) . ?
N9 C80 1.57(3) . ?
N10 C89 1.35(3) . ?
N10 C87 1.43(3) . ?
N10 C88 1.58(3) . ?
N11 C82 1.436(10) . ?
N11 C84 1.439(10) . ?
N11 C83 1.443(10) . ?
O1 C9 1.332(17) . ?
O1 Zn1 2.144(9) 2_656 ?
O4 C17 1.356(19) . ?
O5 C22 1.348(15) . ?
O6 C39 1.264(17) . ?
O7 C5 1.398(19) 2_656 ?
O10 C43 1.384(16) . ?
O11 C52 1.281(14) . ?
O12 C53 1.397(19) . ?
O13 C65 1.344(19) . ?
O17 C78 1.380(11) . ?
O18 C31 1.326(17) 2_656 ?
O25 C86 1.64(3) . ?
O25 H25A 0.8200 . ?
O26 H26B 0.8502 . ?
O26 H26C 0.8199 . ?
O27 C84 1.24(3) . ?
O28 C89 1.27(2) . ?
O29 C81 1.319(17) . ?
O30 C71 1.372(18) . ?
O31 H31B 0.8200 . ?
O31 H31A 0.8538 . ?
O32 H32B 0.8200 . ?
O32 H32A 0.8533 . ?
C1 C2 1.40(3) . ?
C1 C6 1.50(2) . ?
C1 H1B 0.9300 . ?
C2 C3 1.26(2) . ?
C3 C4 1.38(2) . ?
C3 H3B 0.9300 . ?
C4 C5 1.466(10) . ?
C5 C6 1.30(2) . ?
C5 O7 1.398(19) 2_656 ?
C6 C7 1.44(2) . ?
C7 H7B 0.9300 . ?
C8 C13 1.413(9) . ?
C8 C9 1.425(19) . ?
C9 C10 1.42(2) . ?
C10 C11 1.37(2) . ?
C10 H10A 0.9300 . ?
C11 C12 1.396(19) . ?
C11 H11A 0.9300 . ?
C12 C13 1.426(18) . ?
C13 H13A 0.9300 . ?
C14 C19 1.39(2) . ?
C14 C15 1.41(2) . ?
C15 C16 1.37(2) . ?
C15 H15B 0.9300 . ?
C16 C17 1.38(2) . ?
C16 H16A 0.9300 . ?
C17 C18 1.37(2) . ?
C18 C19 1.39(2) . ?
C19 H19A 0.9300 . ?
C20 C21 1.362(17) . ?
C20 H20A 0.9300 . ?
C21 C22 1.3963 . ?
C21 C26 1.3963 . ?
C22 C23 1.3963 . ?
C23 C24 1.3963 . ?
C24 C25 1.3962 . ?
C24 H24A 0.9300 . ?
C25 C26 1.3961 . ?
C26 H26A 0.9300 . ?
C27 C28 1.41(2) . ?
C27 C32 1.44(2) . ?
C27 H27A 0.9300 . ?
C28 C29 1.47(3) . ?
C29 C30 1.36(2) . ?
C29 H29A 0.9300 . ?
C30 C31 1.41(2) . ?
C31 O18 1.326(17) 2_656 ?
C31 C32 1.44(2) . ?
C32 C33 1.396(19) . ?
C33 H33A 0.9300 . ?
C34 C35 1.334(18) . ?
C34 C39 1.425(19) . ?
C35 C36 1.360(17) . ?
C35 H35A 0.9300 . ?
C36 C37 1.392(19) . ?
C37 C38 1.39(2) . ?
C37 H37A 0.9300 . ?
C38 C39 1.43(2) . ?
C38 H38A 0.9300 . ?
C40 C45 1.368(18) . ?
C40 C41 1.425(19) . ?
C41 C42 1.346(19) . ?
C41 H41A 0.9300 . ?
C42 C43 1.362(18) . ?
C43 C44 1.43(2) . ?
C44 C45 1.33(2) . ?
C44 H44A 0.9300 . ?
C45 H45A 0.9300 . ?
C46 C47 1.49(2) . ?
C46 H46A 0.9300 . ?
C47 C48 1.440(18) . ?
C47 C52 1.44(2) . ?
C48 C49 1.35(2) . ?
C48 H48A 0.9300 . ?
C49 C50 1.43(2) . ?
C50 C51 1.433(19) . ?
C50 H50A 0.9300 . ?
C51 C52 1.392(17) . ?
C53 C58 1.39(2) . ?
C53 C54 1.41(2) . ?
C54 C55 1.39(2) . ?
C55 C56 1.39(2) . ?
C55 H55A 0.9300 . ?
C56 C57 1.37(2) . ?
C57 C58 1.36(2) . ?
C57 H57A 0.9300 . ?
C58 C59 1.43(2) . ?
C59 H59A 0.9300 . ?
C60 C65 1.42(2) . ?
C60 C61 1.423(19) . ?
C61 C62 1.391(17) . ?
C61 H61A 0.9300 . ?
C62 C63 1.36(2) . ?
C63 C64 1.37(2) . ?
C63 H63A 0.9300 . ?
C64 C65 1.45(2) . ?
C64 H64A 0.9300 . ?
C66 C67 1.373(18) . ?
C66 C69 1.401(18) 2_656 ?
C67 C68 1.354(19) . ?
C67 H67A 0.9300 . ?
C68 C71 1.429(19) 2_656 ?
C68 H68A 0.9300 . ?
C69 C70 1.376(19) . ?
C69 C66 1.401(18) 2_656 ?
C69 H69C 0.9300 . ?
C70 C71 1.374(19) . ?
C71 C68 1.429(19) 2_656 ?
C72 C73 1.376(17) . ?
C72 H72A 0.9300 . ?
C73 C74 1.3956 . ?
C73 C78 1.3962 . ?
C74 C75 1.3965 . ?
C74 H74A 0.9300 . ?
C75 C76 1.3962 . ?
C76 C77 1.3959 . ?
C76 H76A 0.9300 . ?
C77 C78 1.3964 . ?
C79 H79A 0.9600 . ?
C79 H79B 0.9600 . ?
C79 H79C 0.9600 . ?
C80 H80A 0.9600 . ?
C80 H80B 0.9600 . ?
C80 H80C 0.9600 . ?
C81 H81A 0.9300 . ?
C82 H82A 0.9600 . ?
C82 H82B 0.9600 . ?
C82 H82C 0.9600 . ?
C83 H83A 0.9600 . ?
C83 H83B 0.9600 . ?
C83 H83C 0.9600 . ?
C84 H84A 0.9300 . ?
C85 C86 1.562(10) . ?
C85 H85A 0.9600 . ?
C85 H85B 0.9600 . ?
C85 H85C 0.9600 . ?
C86 H86B 0.9700 . ?
C86 H86A 0.9700 . ?
C87 H87A 0.9600 . ?
C87 H87B 0.9600 . ?
C87 H87C 0.9600 . ?
C88 H88A 0.9600 . ?
C88 H88B 0.9600 . ?
C88 H88C 0.9600 . ?
C89 H89A 0.9300 . ?

loop_
_platon_squeeze_void_nr
_platon_squeeze_void_average_x
_platon_squeeze_void_average_y
_platon_squeeze_void_average_z
_platon_squeeze_void_volume
_platon_squeeze_void_count_electrons
_platon_squeeze_void_content
1 -0.050 0.461 -0.011 12792 5811 ' '
